data_7052158
loop_
_publ_author_name
'Liliana Dobrza\'nska'
'Gareth O. Lloyd'
'Leonard J. Barbour'

_publ_section_title
;
 The solvent-templating effect as the driving factor that influences
 the formation of crystalline materials based on the stacking of
 metallocycles
;
_journal_issue 5
_journal_name_full 'New Journal of Chemistry'
_journal_page_first 669
_journal_paper_doi 10.1039/b618495m
_journal_volume 31
_journal_year 2007
_chemical_formula_moiety 'C32 H36 Cl4 Cu2 N8, 1.5(C4 H8 O2)'
_chemical_formula_sum 'C38 H48 Cl4 Cu2 N8 O3'
_chemical_formula_weight 933.72
_chemical_name_common 8
_chemical_name_systematic
;
?
;
_space_group_IT_number 2
_symmetry_cell_setting triclinic
_symmetry_space_group_name_Hall '-P 1'
_symmetry_space_group_name_H-M 'P -1'
_atom_sites_solution_hydrogens geom
_atom_sites_solution_primary direct
_atom_sites_solution_secondary difmap
_audit_creation_method SHELXL-97
_cell_angle_alpha 87.547(4)
_cell_angle_beta 87.705(4)
_cell_angle_gamma 81.627(4)
_cell_formula_units_Z 2
_cell_length_a 8.6006(17)
_cell_length_b 13.126(3)
_cell_length_c 17.942(4)
_cell_measurement_temperature 100(2)
_cell_volume 2000.9(8)
_computing_cell_refinement 'SAINT (Bruker, 2002)'
_computing_data_collection 'SMART (Bruker, 2001)'
_computing_data_reduction SAINT
_computing_molecular_graphics 'X-Seed (Barbour 2001)'
_computing_structure_refinement 'SHELXL-97 (Sheldrick, 1997)'
_computing_structure_solution 'SHELXS-97 (Sheldrick, 1990)'
_diffrn_ambient_temperature 100(2)
_diffrn_measured_fraction_theta_full 0.991
_diffrn_measured_fraction_theta_max 0.926
_diffrn_measurement_device_type 'Bruker APEX CCD area-detector'
_diffrn_measurement_method \w
_diffrn_radiation_monochromator graphite
_diffrn_radiation_source 'fine-focus sealed tube'
_diffrn_radiation_type MoK\a
_diffrn_radiation_wavelength 0.71073
_diffrn_reflns_av_R_equivalents 0.0856
_diffrn_reflns_av_sigmaI/netI 0.1251
_diffrn_reflns_limit_h_max 11
_diffrn_reflns_limit_h_min -11
_diffrn_reflns_limit_k_max 16
_diffrn_reflns_limit_k_min -17
_diffrn_reflns_limit_l_max 23
_diffrn_reflns_limit_l_min -23
_diffrn_reflns_number 23305
_diffrn_reflns_theta_full 27.00
_diffrn_reflns_theta_max 28.35
_diffrn_reflns_theta_min 1.14
_diffrn_standards_number 0
_exptl_absorpt_coefficient_mu 1.379
_exptl_absorpt_correction_T_max 0.9730
_exptl_absorpt_correction_T_min 0.6745
_exptl_absorpt_correction_type multi-scan
_exptl_absorpt_process_details 'SADABS (Sheldrick, 1997)'
_exptl_crystal_colour yellow-brownish
_exptl_crystal_density_diffrn 1.550
_exptl_crystal_density_method 'not measured'
_exptl_crystal_description plate
_exptl_crystal_F_000 964
_exptl_crystal_size_max 0.31
_exptl_crystal_size_mid 0.14
_exptl_crystal_size_min 0.02
_refine_diff_density_max 1.534
_refine_diff_density_min -0.938
_refine_diff_density_rms 0.145
_refine_ls_extinction_method none
_refine_ls_goodness_of_fit_ref 1.116
_refine_ls_hydrogen_treatment constr
_refine_ls_matrix_type full
_refine_ls_number_parameters 500
_refine_ls_number_reflns 9260
_refine_ls_number_restraints 39
_refine_ls_restrained_S_all 1.117
_refine_ls_R_factor_all 0.1327
_refine_ls_R_factor_gt 0.0879
_refine_ls_shift/su_max 0.001
_refine_ls_shift/su_mean 0.000
_refine_ls_structure_factor_coef Fsqd
_refine_ls_weighting_details 'calc w=1/[\s^2^(Fo^2^)+(0.0586P)^2^+2.2656P] where P=(Fo^2^+2Fc^2^)/3'
_refine_ls_weighting_scheme calc
_refine_ls_wR_factor_gt 0.1568
_refine_ls_wR_factor_ref 0.1733
_reflns_number_gt 6320
_reflns_number_total 9260
_reflns_threshold_expression >2sigma(I)
_cod_data_source_file b618495m.txt
_cod_data_source_block 7
_cod_depositor_comments
;

2018-11-13
Z value and formula fixed to values more according to usual
chemical conventions.                 miguel
;
_cod_original_formula_sum 'C76 H96 Cl8 Cu4 N16 O6'
_cod_original_formula_weight 1867.45
_cod_original_formula_moiety 'C40 H52 Cl4 Cu2 N8 O4, C32 H36 Cl4 Cu2 N8, C4 H8 O2'
_cod_original_formula_units_Z 1
_cod_original_sg_symbol_Hall -P1
_cod_original_sg_symbol_H-M P-1
_cod_database_code 7052158

loop_
_symmetry_equiv_pos_as_xyz
'x, y, z'
'-x, -y, -z'

loop_
_atom_site_label
_atom_site_type_symbol
_atom_site_fract_x
_atom_site_fract_y
_atom_site_fract_z
_atom_site_U_iso_or_equiv
_atom_site_adp_type
_atom_site_occupancy
_atom_site_symmetry_multiplicity
_atom_site_calc_flag
_atom_site_refinement_flags
_atom_site_disorder_assembly
_atom_site_disorder_group
Cu1 Cu 0.18973(8) 0.29862(5) 0.35398(4) 0.01319(18) Uani 1 1 d . . .
Cl1 Cl 0.40278(17) 0.33879(11) 0.41527(8) 0.0183(3) Uani 1 1 d . . .
N1 N 0.2994(6) 0.1766(4) 0.3058(3) 0.0142(11) Uani 1 1 d . . .
Cu2 Cu 0.76854(8) 0.79538(5) 0.11127(4) 0.01209(18) Uani 1 1 d . . .
Cl2 Cl 0.10094(17) 0.39262(11) 0.24998(8) 0.0175(3) Uani 1 1 d . . .
C2 C 0.3031(7) 0.1607(5) 0.2296(3) 0.0161(13) Uani 1 1 d . . .
H2 H 0.2538 0.2074 0.1929 0.019 Uiso 1 1 calc R . .
Cl3 Cl 0.91649(17) 0.85796(11) 0.19708(8) 0.0166(3) Uani 1 1 d . . .
C3 C 0.3883(7) 0.0679(4) 0.2163(3) 0.0171(14) Uani 1 1 d . . .
H3 H 0.4102 0.0377 0.1692 0.020 Uiso 1 1 calc R . .
Cl4 Cl 0.52163(16) 0.87270(11) 0.08180(8) 0.0150(3) Uani 1 1 d . . .
N4 N 0.4366(6) 0.0262(4) 0.2839(3) 0.0146(11) Uani 1 1 d . . .
C5 C 0.3802(7) 0.0932(4) 0.3372(3) 0.0129(12) Uani 1 1 d . . .
C6 C 0.4048(7) 0.0729(5) 0.4179(3) 0.0166(13) Uani 1 1 d . . .
H6A H 0.4163 0.1374 0.4413 0.025 Uiso 1 1 calc R . .
H6B H 0.5001 0.0232 0.4249 0.025 Uiso 1 1 calc R . .
H6C H 0.3141 0.0448 0.4410 0.025 Uiso 1 1 calc R . .
C7 C 0.5293(7) -0.0753(4) 0.2958(3) 0.0145(13) Uani 1 1 d U . .
H7A H 0.6105 -0.0699 0.3324 0.017 Uiso 1 1 calc R . .
H7B H 0.5842 -0.0966 0.2482 0.017 Uiso 1 1 calc R . .
C8 C 0.4335(6) -0.1574(4) 0.3234(3) 0.0102(12) Uani 1 1 d U . .
C9 C 0.3257(7) -0.1899(5) 0.2775(3) 0.0178(13) Uani 1 1 d U . .
H9 H 0.3103 -0.1584 0.2292 0.021 Uiso 1 1 calc R . .
C10 C 0.2401(7) -0.2678(4) 0.3013(3) 0.0154(13) Uani 1 1 d . . .
H10 H 0.1659 -0.2887 0.2694 0.018 Uiso 1 1 calc R . .
C11 C 0.2624(7) -0.3159(4) 0.3721(3) 0.0120(12) Uani 1 1 d . . .
C12 C 0.3685(7) -0.2818(5) 0.4187(3) 0.0170(13) Uani 1 1 d . . .
H12 H 0.3837 -0.3124 0.4673 0.020 Uiso 1 1 calc R . .
C13 C 0.4517(7) -0.2035(4) 0.3941(3) 0.0135(12) Uani 1 1 d . . .
H13 H 0.5233 -0.1808 0.4265 0.016 Uiso 1 1 calc R . .
C14 C 0.1745(7) -0.4040(4) 0.3955(3) 0.0143(13) Uani 1 1 d . . .
H14A H 0.0834 -0.4023 0.3632 0.017 Uiso 1 1 calc R . .
H14B H 0.2444 -0.4699 0.3879 0.017 Uiso 1 1 calc R . .
N15 N 0.1180(6) -0.4002(4) 0.4743(3) 0.0124(10) Uani 1 1 d . . .
C16 C 0.1892(7) -0.4586(4) 0.5320(3) 0.0142(13) Uani 1 1 d . . .
H16 H 0.2828 -0.5068 0.5288 0.017 Uiso 1 1 calc R . .
C17 C 0.1007(7) -0.4344(4) 0.5941(3) 0.0147(13) Uani 1 1 d . . .
H17 H 0.1217 -0.4632 0.6428 0.018 Uiso 1 1 calc R . .
N18 N -0.0255(6) -0.3611(3) 0.5759(3) 0.0131(11) Uani 1 1 d . . .
C19 C -0.0124(7) -0.3422(5) 0.5020(3) 0.0148(13) Uani 1 1 d . . .
C20 C -0.1190(7) -0.2691(5) 0.4557(3) 0.0194(14) Uani 1 1 d . . .
H20A H -0.2076 -0.3025 0.4414 0.029 Uiso 1 1 calc R . .
H20B H -0.0615 -0.2483 0.4106 0.029 Uiso 1 1 calc R . .
H20C H -0.1586 -0.2082 0.4842 0.029 Uiso 1 1 calc R . .
O21 O -0.0555(5) 0.1671(3) 0.3383(2) 0.0229(10) Uani 1 1 d . . .
C22 C -0.0351(8) 0.0653(5) 0.3096(4) 0.0230(15) Uani 1 1 d . . .
H22A H 0.0640 0.0542 0.2791 0.028 Uiso 1 1 calc R . .
H22B H -0.1229 0.0591 0.2769 0.028 Uiso 1 1 calc R . .
C23 C -0.0300(8) -0.0149(5) 0.3710(4) 0.0235(15) Uani 1 1 d . . .
H23A H -0.0212 -0.0836 0.3492 0.028 Uiso 1 1 calc R . .
H23B H 0.0646 -0.0134 0.4003 0.028 Uiso 1 1 calc R . .
O24 O -0.1665(5) -0.0001(3) 0.4195(2) 0.0251(11) Uani 1 1 d . . .
C25 C -0.1860(8) 0.1024(5) 0.4466(4) 0.0244(15) Uani 1 1 d . . .
H25A H -0.0955 0.1104 0.4772 0.029 Uiso 1 1 calc R . .
H25B H -0.2826 0.1138 0.4789 0.029 Uiso 1 1 calc R . .
C26 C -0.1976(8) 0.1809(5) 0.3833(4) 0.0216(14) Uani 1 1 d . . .
H26A H -0.2880 0.1732 0.3526 0.026 Uiso 1 1 calc R . .
H26B H -0.2148 0.2511 0.4031 0.026 Uiso 1 1 calc R . .
N27 N 0.6995(6) 0.6865(4) 0.1773(3) 0.0114(10) Uani 1 1 d . . .
C28 C 0.7247(7) 0.6716(5) 0.2528(3) 0.0173(13) Uani 1 1 d . . .
H28 H 0.7877 0.7088 0.2807 0.021 Uiso 1 1 calc R . .
C29 C 0.6461(7) 0.5964(4) 0.2805(3) 0.0161(13) Uani 1 1 d . . .
H29 H 0.6436 0.5705 0.3307 0.019 Uiso 1 1 calc R . .
N30 N 0.5701(6) 0.5643(4) 0.2219(3) 0.0166(11) Uani 1 1 d . . .
C31 C 0.6042(7) 0.6197(5) 0.1606(3) 0.0141(13) Uani 1 1 d . . .
C32 C 0.5468(8) 0.6057(5) 0.0849(4) 0.0241(15) Uani 1 1 d . . .
H32A H 0.4315 0.6167 0.0864 0.036 Uiso 1 1 calc R . .
H32B H 0.5852 0.5356 0.0693 0.036 Uiso 1 1 calc R . .
H32C H 0.5858 0.6556 0.0493 0.036 Uiso 1 1 calc R . .
C33 C 0.4726(7) 0.4803(5) 0.2253(4) 0.0205(14) Uani 1 1 d . . .
H33A H 0.3719 0.5047 0.2010 0.025 Uiso 1 1 calc R . .
H33B H 0.4484 0.4622 0.2782 0.025 Uiso 1 1 calc R . .
C34 C 0.5537(7) 0.3858(5) 0.1875(3) 0.0178(14) Uani 1 1 d . . .
C35 C 0.7042(7) 0.3415(4) 0.2070(3) 0.0179(13) Uani 1 1 d . . .
H35 H 0.7582 0.3722 0.2433 0.021 Uiso 1 1 calc R . .
C36 C 0.7756(7) 0.2525(4) 0.1734(3) 0.0161(13) Uani 1 1 d . . .
H36 H 0.8782 0.2224 0.1872 0.019 Uiso 1 1 calc R . .
C37 C 0.6995(7) 0.2072(4) 0.1204(3) 0.0128(12) Uani 1 1 d . . .
C38 C 0.5522(7) 0.2519(5) 0.0996(3) 0.0158(13) Uani 1 1 d . . .
H38 H 0.5002 0.2219 0.0622 0.019 Uiso 1 1 calc R . .
C39 C 0.4788(7) 0.3410(5) 0.1329(3) 0.0186(14) Uani 1 1 d . . .
H39 H 0.3770 0.3714 0.1183 0.022 Uiso 1 1 calc R . .
C40 C 0.7745(7) 0.1075(4) 0.0853(3) 0.0160(13) Uani 1 1 d . . .
H40A H 0.7801 0.0508 0.1237 0.019 Uiso 1 1 calc R . .
H40B H 0.7067 0.0910 0.0455 0.019 Uiso 1 1 calc R . .
N41 N 0.9342(5) 0.1128(4) 0.0531(3) 0.0130(11) Uani 1 1 d . . .
C42 C 0.9677(7) 0.1665(4) -0.0092(3) 0.0134(12) Uani 1 1 d . . .
N43 N 1.1235(6) 0.1541(4) -0.0226(3) 0.0123(10) Uani 1 1 d . . .
C44 C 1.1879(7) 0.0894(4) 0.0342(3) 0.0141(13) Uani 1 1 d . . .
H44 H 1.2970 0.0663 0.0394 0.017 Uiso 1 1 calc R . .
C45 C 1.0736(7) 0.0643(4) 0.0808(3) 0.0151(13) Uani 1 1 d . . .
H45 H 1.0862 0.0211 0.1246 0.018 Uiso 1 1 calc R . .
C46 C 0.8464(7) 0.2300(5) -0.0549(4) 0.0206(14) Uani 1 1 d . . .
H46A H 0.8979 0.2643 -0.0966 0.031 Uiso 1 1 calc R . .
H46B H 0.7848 0.2821 -0.0239 0.031 Uiso 1 1 calc R . .
H46C H 0.7765 0.1856 -0.0744 0.031 Uiso 1 1 calc R . .
O47 O 0.9235(6) 0.5932(4) 0.0303(3) 0.0399(12) Uani 1 1 d U . .
C48 C 0.9803(11) 0.5869(7) -0.0465(5) 0.0509(16) Uani 1 1 d U . .
H48A H 0.9084 0.6350 -0.0778 0.061 Uiso 1 1 calc R . .
H48B H 1.0850 0.6100 -0.0506 0.061 Uiso 1 1 calc R . .
C49 C 1.0071(11) 0.5123(7) 0.0750(5) 0.0523(16) Uani 1 1 d U . .
H49A H 1.1144 0.5286 0.0816 0.063 Uiso 1 1 calc R . .
H49B H 0.9542 0.5112 0.1250 0.063 Uiso 1 1 calc R . .

loop_
_atom_site_aniso_label
_atom_site_aniso_U_11
_atom_site_aniso_U_22
_atom_site_aniso_U_33
_atom_site_aniso_U_23
_atom_site_aniso_U_13
_atom_site_aniso_U_12
Cu1 0.0151(4) 0.0128(4) 0.0104(4) -0.0041(3) 0.0018(3) 0.0029(3)
Cl1 0.0175(8) 0.0173(8) 0.0192(8) -0.0065(6) -0.0021(6) 0.0020(6)
N1 0.020(3) 0.012(3) 0.010(2) -0.004(2) 0.007(2) 0.001(2)
Cu2 0.0121(4) 0.0135(4) 0.0105(4) -0.0004(3) 0.0005(3) -0.0013(3)
Cl2 0.0188(8) 0.0187(8) 0.0136(7) 0.0013(6) 0.0006(6) 0.0012(6)
C2 0.024(3) 0.015(3) 0.009(3) -0.003(2) 0.005(2) -0.002(3)
Cl3 0.0166(7) 0.0185(8) 0.0153(7) -0.0026(6) -0.0022(6) -0.0041(6)
C3 0.027(4) 0.013(3) 0.010(3) -0.002(2) 0.008(3) 0.000(3)
Cl4 0.0130(7) 0.0163(7) 0.0151(7) -0.0022(6) 0.0007(6) 0.0004(6)
N4 0.015(3) 0.016(3) 0.012(3) -0.004(2) 0.003(2) 0.000(2)
C5 0.010(3) 0.014(3) 0.016(3) -0.003(2) 0.005(2) -0.008(2)
C6 0.018(3) 0.015(3) 0.016(3) -0.003(3) -0.001(3) 0.000(3)
C7 0.0141(15) 0.0143(15) 0.0148(15) -0.0015(9) 0.0005(9) -0.0015(9)
C8 0.0101(14) 0.0099(14) 0.0104(14) -0.0011(9) -0.0002(9) -0.0003(9)
C9 0.0183(16) 0.0177(16) 0.0172(16) -0.0001(10) -0.0001(10) -0.0017(10)
C10 0.013(3) 0.013(3) 0.019(3) -0.006(3) -0.004(2) 0.003(2)
C11 0.012(3) 0.008(3) 0.015(3) -0.004(2) 0.005(2) 0.003(2)
C12 0.023(3) 0.013(3) 0.013(3) -0.001(2) -0.002(3) 0.003(3)
C13 0.015(3) 0.009(3) 0.016(3) -0.008(2) -0.004(2) 0.003(2)
C14 0.014(3) 0.014(3) 0.015(3) -0.005(2) 0.003(2) -0.002(2)
N15 0.018(3) 0.011(3) 0.008(2) 0.000(2) 0.002(2) -0.001(2)
C16 0.007(3) 0.013(3) 0.023(3) -0.002(3) 0.002(2) -0.003(2)
C17 0.016(3) 0.012(3) 0.016(3) 0.001(2) -0.004(2) 0.000(2)
N18 0.016(3) 0.007(2) 0.015(3) -0.002(2) 0.000(2) 0.000(2)
C19 0.012(3) 0.015(3) 0.019(3) -0.004(3) -0.003(2) -0.004(2)
C20 0.025(4) 0.017(3) 0.016(3) 0.001(3) 0.000(3) -0.003(3)
O21 0.024(2) 0.018(2) 0.027(3) -0.003(2) 0.009(2) -0.006(2)
C22 0.031(4) 0.018(3) 0.019(3) -0.006(3) 0.012(3) -0.002(3)
C23 0.033(4) 0.018(3) 0.018(3) -0.001(3) 0.001(3) 0.000(3)
O24 0.033(3) 0.020(2) 0.023(2) -0.001(2) 0.011(2) -0.010(2)
C25 0.033(4) 0.021(4) 0.020(3) -0.008(3) 0.009(3) -0.008(3)
C26 0.024(4) 0.014(3) 0.027(4) -0.008(3) 0.003(3) -0.003(3)
N27 0.016(3) 0.009(2) 0.009(2) -0.0012(19) 0.001(2) -0.002(2)
C28 0.015(3) 0.021(3) 0.014(3) -0.002(3) -0.003(2) 0.005(3)
C29 0.023(3) 0.010(3) 0.013(3) 0.000(2) 0.000(3) 0.004(3)
N30 0.022(3) 0.012(3) 0.014(3) 0.000(2) 0.005(2) 0.000(2)
C31 0.017(3) 0.015(3) 0.009(3) -0.002(2) -0.002(2) 0.001(2)
C32 0.038(4) 0.013(3) 0.024(4) -0.002(3) -0.010(3) -0.007(3)
C33 0.020(3) 0.014(3) 0.026(4) -0.004(3) 0.011(3) 0.001(3)
C34 0.018(3) 0.019(3) 0.017(3) 0.001(3) 0.009(3) -0.007(3)
C35 0.026(4) 0.012(3) 0.016(3) -0.004(3) -0.002(3) -0.004(3)
C36 0.021(3) 0.010(3) 0.016(3) 0.000(2) -0.004(3) 0.001(2)
C37 0.015(3) 0.010(3) 0.014(3) -0.002(2) 0.006(2) -0.004(2)
C38 0.015(3) 0.018(3) 0.016(3) -0.001(3) 0.002(2) -0.010(3)
C39 0.016(3) 0.018(3) 0.020(3) 0.001(3) 0.001(3) 0.000(3)
C40 0.018(3) 0.014(3) 0.018(3) -0.008(3) 0.009(3) -0.005(3)
N41 0.010(2) 0.015(3) 0.014(3) -0.003(2) 0.003(2) -0.002(2)
C42 0.015(3) 0.015(3) 0.011(3) -0.008(2) 0.003(2) -0.001(2)
N43 0.017(3) 0.010(2) 0.012(2) -0.001(2) 0.000(2) -0.006(2)
C44 0.013(3) 0.017(3) 0.014(3) -0.006(2) -0.004(2) -0.002(2)
C45 0.023(3) 0.012(3) 0.010(3) -0.005(2) 0.001(2) -0.002(3)
C46 0.010(3) 0.028(4) 0.023(3) 0.001(3) 0.005(3) -0.002(3)
O47 0.0397(14) 0.0398(14) 0.0404(14) -0.0013(9) -0.0022(9) -0.0062(9)
C48 0.0525(19) 0.0510(19) 0.0488(16) -0.0013(10) -0.0010(10) -0.0068(10)
C49 0.0534(19) 0.0515(18) 0.0511(17) 0.0005(10) -0.0026(10) -0.0051(10)

loop_
_atom_type_symbol
_atom_type_description
_atom_type_scat_dispersion_real
_atom_type_scat_dispersion_imag
_atom_type_scat_source
C C 0.0033 0.0016 'International Tables Vol C Tables 4.2.6.8 and 6.1.1.4'
H H 0.0000 0.0000 'International Tables Vol C Tables 4.2.6.8 and 6.1.1.4'
N N 0.0061 0.0033 'International Tables Vol C Tables 4.2.6.8 and 6.1.1.4'
Cl Cl 0.1484 0.1585 'International Tables Vol C Tables 4.2.6.8 and 6.1.1.4'
Cu Cu 0.3201 1.2651 'International Tables Vol C Tables 4.2.6.8 and 6.1.1.4'
O O 0.0106 0.0060 'International Tables Vol C Tables 4.2.6.8 and 6.1.1.4'

loop_
_geom_angle_atom_site_label_1
_geom_angle_atom_site_label_2
_geom_angle_atom_site_label_3
_geom_angle
_geom_angle_site_symmetry_1
_geom_angle_site_symmetry_3
_geom_angle_publ_flag
N1 Cu1 N18 149.7(2) . 2_556 ?
N1 Cu1 Cl2 98.97(15) . . ?
N18 Cu1 Cl2 96.84(15) 2_556 . ?
N1 Cu1 Cl1 96.87(16) . . ?
N18 Cu1 Cl1 97.13(15) 2_556 . ?
Cl2 Cu1 Cl1 120.54(6) . . ?
C5 N1 C2 106.6(5) . . ?
C5 N1 Cu1 128.4(4) . . ?
C2 N1 Cu1 125.0(4) . . ?
N43 Cu2 N27 153.49(19) 2_765 . ?
N43 Cu2 Cl3 96.75(14) 2_765 . ?
N27 Cu2 Cl3 96.01(14) . . ?
N43 Cu2 Cl4 96.36(15) 2_765 . ?
N27 Cu2 Cl4 95.97(15) . . ?
Cl3 Cu2 Cl4 123.09(6) . . ?
C3 C2 N1 108.9(5) . . ?
C3 C2 H2 125.6 . . ?
N1 C2 H2 125.6 . . ?
C2 C3 N4 106.5(5) . . ?
C2 C3 H3 126.7 . . ?
N4 C3 H3 126.7 . . ?
C5 N4 C3 108.5(5) . . ?
C5 N4 C7 126.5(5) . . ?
C3 N4 C7 125.0(5) . . ?
N1 C5 N4 109.5(5) . . ?
N1 C5 C6 126.5(5) . . ?
N4 C5 C6 123.9(5) . . ?
C5 C6 H6A 109.5 . . ?
C5 C6 H6B 109.5 . . ?
H6A C6 H6B 109.5 . . ?
C5 C6 H6C 109.5 . . ?
H6A C6 H6C 109.5 . . ?
H6B C6 H6C 109.5 . . ?
N4 C7 C8 113.8(5) . . ?
N4 C7 H7A 108.8 . . ?
C8 C7 H7A 108.8 . . ?
N4 C7 H7B 108.8 . . ?
C8 C7 H7B 108.8 . . ?
H7A C7 H7B 107.7 . . ?
C13 C8 C9 118.4(5) . . ?
C13 C8 C7 121.5(5) . . ?
C9 C8 C7 120.1(5) . . ?
C10 C9 C8 120.9(6) . . ?
C10 C9 H9 119.6 . . ?
C8 C9 H9 119.6 . . ?
C9 C10 C11 120.3(6) . . ?
C9 C10 H10 119.8 . . ?
C11 C10 H10 119.8 . . ?
C12 C11 C10 118.7(5) . . ?
C12 C11 C14 121.7(5) . . ?
C10 C11 C14 119.6(5) . . ?
C13 C12 C11 120.0(5) . . ?
C13 C12 H12 120.0 . . ?
C11 C12 H12 120.0 . . ?
C12 C13 C8 121.7(5) . . ?
C12 C13 H13 119.2 . . ?
C8 C13 H13 119.2 . . ?
N15 C14 C11 112.7(5) . . ?
N15 C14 H14A 109.1 . . ?
C11 C14 H14A 109.1 . . ?
N15 C14 H14B 109.1 . . ?
C11 C14 H14B 109.1 . . ?
H14A C14 H14B 107.8 . . ?
C19 N15 C16 108.3(5) . . ?
C19 N15 C14 126.9(5) . . ?
C16 N15 C14 124.8(5) . . ?
C17 C16 N15 106.7(5) . . ?
C17 C16 H16 126.7 . . ?
N15 C16 H16 126.7 . . ?
C16 C17 N18 109.2(5) . . ?
C16 C17 H17 125.4 . . ?
N18 C17 H17 125.4 . . ?
C19 N18 C17 106.5(5) . . ?
C19 N18 Cu1 127.8(4) . 2_556 ?
C17 N18 Cu1 125.7(4) . 2_556 ?
N18 C19 N15 109.3(5) . . ?
N18 C19 C20 127.3(5) . . ?
N15 C19 C20 123.4(5) . . ?
C19 C20 H20A 109.5 . . ?
C19 C20 H20B 109.5 . . ?
H20A C20 H20B 109.5 . . ?
C19 C20 H20C 109.5 . . ?
H20A C20 H20C 109.5 . . ?
H20B C20 H20C 109.5 . . ?
C26 O21 C22 108.5(5) . . ?
O21 C22 C23 111.3(5) . . ?
O21 C22 H22A 109.4 . . ?
C23 C22 H22A 109.4 . . ?
O21 C22 H22B 109.4 . . ?
C23 C22 H22B 109.4 . . ?
H22A C22 H22B 108.0 . . ?
O24 C23 C22 112.2(5) . . ?
O24 C23 H23A 109.2 . . ?
C22 C23 H23A 109.2 . . ?
O24 C23 H23B 109.2 . . ?
C22 C23 H23B 109.2 . . ?
H23A C23 H23B 107.9 . . ?
C23 O24 C25 109.2(5) . . ?
O24 C25 C26 110.9(5) . . ?
O24 C25 H25A 109.5 . . ?
C26 C25 H25A 109.5 . . ?
O24 C25 H25B 109.5 . . ?
C26 C25 H25B 109.5 . . ?
H25A C25 H25B 108.0 . . ?
O21 C26 C25 109.5(5) . . ?
O21 C26 H26A 109.8 . . ?
C25 C26 H26A 109.8 . . ?
O21 C26 H26B 109.8 . . ?
C25 C26 H26B 109.8 . . ?
H26A C26 H26B 108.2 . . ?
C31 N27 C28 106.1(5) . . ?
C31 N27 Cu2 126.9(4) . . ?
C28 N27 Cu2 126.5(4) . . ?
C29 C28 N27 109.3(5) . . ?
C29 C28 H28 125.3 . . ?
N27 C28 H28 125.3 . . ?
C28 C29 N30 106.4(5) . . ?
C28 C29 H29 126.8 . . ?
N30 C29 H29 126.8 . . ?
C31 N30 C29 108.3(5) . . ?
C31 N30 C33 125.9(5) . . ?
C29 N30 C33 125.8(5) . . ?
N27 C31 N30 109.8(5) . . ?
N27 C31 C32 125.7(5) . . ?
N30 C31 C32 124.4(6) . . ?
C31 C32 H32A 109.5 . . ?
C31 C32 H32B 109.5 . . ?
H32A C32 H32B 109.5 . . ?
C31 C32 H32C 109.5 . . ?
H32A C32 H32C 109.5 . . ?
H32B C32 H32C 109.5 . . ?
N30 C33 C34 112.0(5) . . ?
N30 C33 H33A 109.2 . . ?
C34 C33 H33A 109.2 . . ?
N30 C33 H33B 109.2 . . ?
C34 C33 H33B 109.2 . . ?
H33A C33 H33B 107.9 . . ?
C39 C34 C35 119.0(6) . . ?
C39 C34 C33 120.4(6) . . ?
C35 C34 C33 120.6(6) . . ?
C36 C35 C34 120.0(6) . . ?
C36 C35 H35 120.0 . . ?
C34 C35 H35 120.0 . . ?
C37 C36 C35 120.8(6) . . ?
C37 C36 H36 119.6 . . ?
C35 C36 H36 119.6 . . ?
C38 C37 C36 119.4(5) . . ?
C38 C37 C40 119.4(5) . . ?
C36 C37 C40 121.2(5) . . ?
C37 C38 C39 120.4(6) . . ?
C37 C38 H38 119.8 . . ?
C39 C38 H38 119.8 . . ?
C34 C39 C38 120.3(6) . . ?
C34 C39 H39 119.8 . . ?
C38 C39 H39 119.8 . . ?
N41 C40 C37 113.1(5) . . ?
N41 C40 H40A 109.0 . . ?
C37 C40 H40A 109.0 . . ?
N41 C40 H40B 109.0 . . ?
C37 C40 H40B 109.0 . . ?
H40A C40 H40B 107.8 . . ?
C42 N41 C45 107.9(5) . . ?
C42 N41 C40 125.4(5) . . ?
C45 N41 C40 126.8(5) . . ?
N41 C42 N43 109.8(5) . . ?
N41 C42 C46 123.6(5) . . ?
N43 C42 C46 126.5(5) . . ?
C42 N43 C44 106.0(5) . . ?
C42 N43 Cu2 126.0(4) . 2_765 ?
C44 N43 Cu2 127.6(4) . 2_765 ?
C45 C44 N43 109.5(5) . . ?
C45 C44 H44 125.2 . . ?
N43 C44 H44 125.2 . . ?
C44 C45 N41 106.8(5) . . ?
C44 C45 H45 126.6 . . ?
N41 C45 H45 126.6 . . ?
C42 C46 H46A 109.5 . . ?
C42 C46 H46B 109.5 . . ?
H46A C46 H46B 109.5 . . ?
C42 C46 H46C 109.5 . . ?
H46A C46 H46C 109.5 . . ?
H46B C46 H46C 109.5 . . ?
C49 O47 C48 110.3(6) . . ?
C49 C48 O47 114.2(8) 2_765 . ?
C49 C48 H48A 108.7 2_765 . ?
O47 C48 H48A 108.7 . . ?
C49 C48 H48B 108.7 2_765 . ?
O47 C48 H48B 108.7 . . ?
H48A C48 H48B 107.6 . . ?
C48 C49 O47 115.5(8) 2_765 . ?
C48 C49 H49A 108.4 2_765 . ?
O47 C49 H49A 108.4 . . ?
C48 C49 H49B 108.4 2_765 . ?
O47 C49 H49B 108.4 . . ?
H49A C49 H49B 107.5 . . ?

loop_
_geom_bond_atom_site_label_1
_geom_bond_atom_site_label_2
_geom_bond_distance
_geom_bond_site_symmetry_2
_geom_bond_publ_flag
Cu1 N1 1.954(5) . ?
Cu1 N18 1.965(5) 2_556 ?
Cu1 Cl2 2.2870(16) . ?
Cu1 Cl1 2.3102(17) . ?
N1 C5 1.325(7) . ?
N1 C2 1.390(7) . ?
Cu2 N43 1.951(5) 2_765 ?
Cu2 N27 1.961(5) . ?
Cu2 Cl3 2.2878(16) . ?
Cu2 Cl4 2.2881(16) . ?
C2 C3 1.352(8) . ?
C2 H2 0.9500 . ?
C3 N4 1.363(7) . ?
C3 H3 0.9500 . ?
N4 C5 1.355(7) . ?
N4 C7 1.462(7) . ?
C5 C6 1.478(8) . ?
C6 H6A 0.9800 . ?
C6 H6B 0.9800 . ?
C6 H6C 0.9800 . ?
C7 C8 1.506(8) . ?
C7 H7A 0.9900 . ?
C7 H7B 0.9900 . ?
C8 C13 1.386(8) . ?
C8 C9 1.388(8) . ?
C9 C10 1.388(8) . ?
C9 H9 0.9500 . ?
C10 C11 1.402(8) . ?
C10 H10 0.9500 . ?
C11 C12 1.394(8) . ?
C11 C14 1.508(8) . ?
C12 C13 1.383(8) . ?
C12 H12 0.9500 . ?
C13 H13 0.9500 . ?
C14 N15 1.478(7) . ?
C14 H14A 0.9900 . ?
C14 H14B 0.9900 . ?
N15 C19 1.350(7) . ?
N15 C16 1.372(7) . ?
C16 C17 1.347(8) . ?
C16 H16 0.9500 . ?
C17 N18 1.382(7) . ?
C17 H17 0.9500 . ?
N18 C19 1.341(7) . ?
N18 Cu1 1.965(5) 2_556 ?
C19 C20 1.480(8) . ?
C20 H20A 0.9800 . ?
C20 H20B 0.9800 . ?
C20 H20C 0.9800 . ?
O21 C26 1.430(7) . ?
O21 C22 1.437(7) . ?
C22 C23 1.489(9) . ?
C22 H22A 0.9900 . ?
C22 H22B 0.9900 . ?
C23 O24 1.429(7) . ?
C23 H23A 0.9900 . ?
C23 H23B 0.9900 . ?
O24 C25 1.434(7) . ?
C25 C26 1.498(9) . ?
C25 H25A 0.9900 . ?
C25 H25B 0.9900 . ?
C26 H26A 0.9900 . ?
C26 H26B 0.9900 . ?
N27 C31 1.336(7) . ?
N27 C28 1.381(7) . ?
C28 C29 1.344(8) . ?
C28 H28 0.9500 . ?
C29 N30 1.373(7) . ?
C29 H29 0.9500 . ?
N30 C31 1.338(7) . ?
N30 C33 1.477(8) . ?
C31 C32 1.490(8) . ?
C32 H32A 0.9800 . ?
C32 H32B 0.9800 . ?
C32 H32C 0.9800 . ?
C33 C34 1.506(8) . ?
C33 H33A 0.9900 . ?
C33 H33B 0.9900 . ?
C34 C39 1.389(8) . ?
C34 C35 1.391(9) . ?
C35 C36 1.388(8) . ?
C35 H35 0.9500 . ?
C36 C37 1.379(8) . ?
C36 H36 0.9500 . ?
C37 C38 1.375(8) . ?
C37 C40 1.522(8) . ?
C38 C39 1.393(8) . ?
C38 H38 0.9500 . ?
C39 H39 0.9500 . ?
C40 N41 1.479(7) . ?
C40 H40A 0.9900 . ?
C40 H40B 0.9900 . ?
N41 C42 1.339(7) . ?
N41 C45 1.375(7) . ?
C42 N43 1.339(7) . ?
C42 C46 1.488(8) . ?
N43 C44 1.379(7) . ?
N43 Cu2 1.951(5) 2_765 ?
C44 C45 1.334(8) . ?
C44 H44 0.9500 . ?
C45 H45 0.9500 . ?
C46 H46A 0.9800 . ?
C46 H46B 0.9800 . ?
C46 H46C 0.9800 . ?
O47 C49 1.428(9) . ?
O47 C48 1.445(10) . ?
C48 C49 1.408(12) 2_765 ?
C48 H48A 0.9900 . ?
C48 H48B 0.9900 . ?
C49 C48 1.408(12) 2_765 ?
C49 H49A 0.9900 . ?
C49 H49B 0.9900 . ?

loop_
_geom_torsion_atom_site_label_1
_geom_torsion_atom_site_label_2
_geom_torsion_atom_site_label_3
_geom_torsion_atom_site_label_4
_geom_torsion
_geom_torsion_site_symmetry_1
_geom_torsion_site_symmetry_2
_geom_torsion_site_symmetry_3
_geom_torsion_site_symmetry_4
_geom_torsion_publ_flag
N18 Cu1 N1 C5 -61.1(7) 2_556 . . . ?
Cl2 Cu1 N1 C5 178.3(5) . . . . ?
Cl1 Cu1 N1 C5 55.8(5) . . . . ?
N18 Cu1 N1 C2 117.2(5) 2_556 . . . ?
Cl2 Cu1 N1 C2 -3.3(5) . . . . ?
Cl1 Cu1 N1 C2 -125.8(5) . . . . ?
C5 N1 C2 C3 -0.7(7) . . . . ?
Cu1 N1 C2 C3 -179.4(4) . . . . ?
N1 C2 C3 N4 0.3(7) . . . . ?
C2 C3 N4 C5 0.3(7) . . . . ?
C2 C3 N4 C7 178.5(5) . . . . ?
C2 N1 C5 N4 0.9(6) . . . . ?
Cu1 N1 C5 N4 179.5(4) . . . . ?
C2 N1 C5 C6 -177.9(6) . . . . ?
Cu1 N1 C5 C6 0.7(9) . . . . ?
C3 N4 C5 N1 -0.8(7) . . . . ?
C7 N4 C5 N1 -178.9(5) . . . . ?
C3 N4 C5 C6 178.1(5) . . . . ?
C7 N4 C5 C6 0.0(9) . . . . ?
C5 N4 C7 C8 77.6(7) . . . . ?
C3 N4 C7 C8 -100.3(6) . . . . ?
N4 C7 C8 C13 -113.8(6) . . . . ?
N4 C7 C8 C9 67.3(7) . . . . ?
C13 C8 C9 C10 -1.0(8) . . . . ?
C7 C8 C9 C10 177.9(5) . . . . ?
C8 C9 C10 C11 -0.6(9) . . . . ?
C9 C10 C11 C12 1.8(8) . . . . ?
C9 C10 C11 C14 -176.9(5) . . . . ?
C10 C11 C12 C13 -1.3(8) . . . . ?
C14 C11 C12 C13 177.4(5) . . . . ?
C11 C12 C13 C8 -0.4(9) . . . . ?
C9 C8 C13 C12 1.6(8) . . . . ?
C7 C8 C13 C12 -177.4(5) . . . . ?
C12 C11 C14 N15 41.2(7) . . . . ?
C10 C11 C14 N15 -140.1(5) . . . . ?
C11 C14 N15 C19 81.0(7) . . . . ?
C11 C14 N15 C16 -100.9(6) . . . . ?
C19 N15 C16 C17 -0.3(6) . . . . ?
C14 N15 C16 C17 -178.7(5) . . . . ?
N15 C16 C17 N18 -0.1(6) . . . . ?
C16 C17 N18 C19 0.5(6) . . . . ?
C16 C17 N18 Cu1 -179.5(4) . . . 2_556 ?
C17 N18 C19 N15 -0.7(6) . . . . ?
Cu1 N18 C19 N15 179.3(4) 2_556 . . . ?
C17 N18 C19 C20 -179.8(6) . . . . ?
Cu1 N18 C19 C20 0.2(9) 2_556 . . . ?
C16 N15 C19 N18 0.7(6) . . . . ?
C14 N15 C19 N18 179.0(5) . . . . ?
C16 N15 C19 C20 179.8(5) . . . . ?
C14 N15 C19 C20 -1.8(9) . . . . ?
C26 O21 C22 C23 -58.0(7) . . . . ?
O21 C22 C23 O24 56.0(7) . . . . ?
C22 C23 O24 C25 -54.5(7) . . . . ?
C23 O24 C25 C26 57.2(7) . . . . ?
C22 O21 C26 C25 60.3(6) . . . . ?
O24 C25 C26 O21 -61.4(7) . . . . ?
N43 Cu2 N27 C31 -62.5(7) 2_765 . . . ?
Cl3 Cu2 N27 C31 179.1(5) . . . . ?
Cl4 Cu2 N27 C31 54.8(5) . . . . ?
N43 Cu2 N27 C28 125.8(5) 2_765 . . . ?
Cl3 Cu2 N27 C28 7.4(5) . . . . ?
Cl4 Cu2 N27 C28 -116.9(5) . . . . ?
C31 N27 C28 C29 0.4(6) . . . . ?
Cu2 N27 C28 C29 173.5(4) . . . . ?
N27 C28 C29 N30 -0.4(6) . . . . ?
C28 C29 N30 C31 0.3(6) . . . . ?
C28 C29 N30 C33 178.0(5) . . . . ?
C28 N27 C31 N30 -0.2(6) . . . . ?
Cu2 N27 C31 N30 -173.3(4) . . . . ?
C28 N27 C31 C32 -178.7(6) . . . . ?
Cu2 N27 C31 C32 8.3(9) . . . . ?
C29 N30 C31 N27 0.0(6) . . . . ?
C33 N30 C31 N27 -177.8(5) . . . . ?
C29 N30 C31 C32 178.4(6) . . . . ?
C33 N30 C31 C32 0.7(9) . . . . ?
C31 N30 C33 C34 70.2(8) . . . . ?
C29 N30 C33 C34 -107.1(7) . . . . ?
N30 C33 C34 C39 -127.1(6) . . . . ?
N30 C33 C34 C35 53.3(8) . . . . ?
C39 C34 C35 C36 -1.7(9) . . . . ?
C33 C34 C35 C36 177.9(5) . . . . ?
C34 C35 C36 C37 0.4(9) . . . . ?
C35 C36 C37 C38 1.2(9) . . . . ?
C35 C36 C37 C40 -177.8(5) . . . . ?
C36 C37 C38 C39 -1.4(9) . . . . ?
C40 C37 C38 C39 177.6(5) . . . . ?
C35 C34 C39 C38 1.4(9) . . . . ?
C33 C34 C39 C38 -178.2(5) . . . . ?
C37 C38 C39 C34 0.1(9) . . . . ?
C38 C37 C40 N41 127.6(6) . . . . ?
C36 C37 C40 N41 -53.4(7) . . . . ?
C37 C40 N41 C42 -71.8(7) . . . . ?
C37 C40 N41 C45 108.4(6) . . . . ?
C45 N41 C42 N43 0.1(6) . . . . ?
C40 N41 C42 N43 -179.7(5) . . . . ?
C45 N41 C42 C46 -179.6(5) . . . . ?
C40 N41 C42 C46 0.5(9) . . . . ?
N41 C42 N43 C44 0.1(6) . . . . ?
C46 C42 N43 C44 179.9(6) . . . . ?
N41 C42 N43 Cu2 173.6(4) . . . 2_765 ?
C46 C42 N43 Cu2 -6.7(8) . . . 2_765 ?
C42 N43 C44 C45 -0.4(6) . . . . ?
Cu2 N43 C44 C45 -173.7(4) 2_765 . . . ?
N43 C44 C45 N41 0.5(6) . . . . ?
C42 N41 C45 C44 -0.4(6) . . . . ?
C40 N41 C45 C44 179.4(5) . . . . ?
C49 O47 C48 C49 48.0(11) . . . 2_765 ?
C48 O47 C49 C48 -48.7(11) . . . 2_765 ?
